data_4133585
loop_
_publ_author_name
'Kostenko, Arseni'
'Driess, Matthias'

_publ_section_title
;
 Geometrically Compelled Disilene with \l<sup>4</sup>-Coordinate
 Si<sup>II</sup> Atoms.
;
_journal_issue 49
_journal_name_full 'Journal of the American Chemical Society'
_journal_page_first 16962
_journal_page_last 16966
_journal_paper_doi 10.1021/jacs.8b11393
_journal_volume 140
_journal_year 2018
_chemical_formula_moiety 'C56 H64 N4 Si2'
_chemical_formula_sum 'C56 H64 N4 Si2'
_chemical_formula_weight 849.29
_space_group_crystal_system triclinic
_space_group_IT_number 2
_space_group_name_Hall '-P 1'
_space_group_name_H-M_alt 'P -1'
_atom_sites_solution_hydrogens geom
_atom_sites_solution_primary direct
_atom_sites_solution_secondary difmap
_audit_creation_date 2018-10-04
_audit_creation_method
;
Olex2 1.2
(compiled 2018.05.29 svn.r3508 for OlexSys, GUI svn.r5506)
;
_cell_angle_alpha 76.133(5)
_cell_angle_beta 88.079(4)
_cell_angle_gamma 67.359(6)
_cell_formula_units_Z 2
_cell_length_a 10.5082(6)
_cell_length_b 13.0458(8)
_cell_length_c 19.4480(10)
_cell_measurement_reflns_used 3330
_cell_measurement_temperature 150.00(10)
_cell_measurement_theta_max 72.3990
_cell_measurement_theta_min 3.7650
_cell_volume 2383.8(3)
_computing_molecular_graphics 'Olex2 (Dolomanov et al., 2009)'
_computing_publication_material 'Olex2 (Dolomanov et al., 2009)'
_computing_structure_refinement 'ShelXL (Sheldrick, 2015)'
_computing_structure_solution 'ShelXS (Sheldrick, 2008)'
_diffrn_ambient_temperature 150.00(10)
_diffrn_measured_fraction_theta_full 0.970
_diffrn_measured_fraction_theta_max 0.970
_diffrn_measurement_device_type 'four-circle diffractometer'
_diffrn_radiation_monochromator graphite
_diffrn_radiation_type CuK\a
_diffrn_radiation_wavelength 1.54184
_diffrn_reflns_av_R_equivalents 0.0731
_diffrn_reflns_av_unetI/netI 0.1032
_diffrn_reflns_limit_h_max 12
_diffrn_reflns_limit_h_min -12
_diffrn_reflns_limit_k_max 14
_diffrn_reflns_limit_k_min -16
_diffrn_reflns_limit_l_max 24
_diffrn_reflns_limit_l_min -22
_diffrn_reflns_number 17144
_diffrn_reflns_theta_full 73.65
_diffrn_reflns_theta_max 73.65
_diffrn_reflns_theta_min 2.35
_diffrn_source 'fine-focus sealed tube'
_exptl_absorpt_coefficient_mu 0.982
_exptl_absorpt_correction_T_max 1.00000
_exptl_absorpt_correction_T_min 0.82825
_exptl_absorpt_correction_type multi-scan
_exptl_absorpt_process_details
;
CrysAlisPro 1.171.38.46 (Rigaku Oxford Diffraction, 2015)
Empirical absorption correction using spherical harmonics,
 implemented in SCALE3 ABSPACK scaling algorithm.
;
_exptl_crystal_density_diffrn 1.183
_exptl_crystal_density_method 'not measured'
_exptl_crystal_description plate
_exptl_crystal_F_000 912
_refine_diff_density_max 0.538
_refine_diff_density_min -0.451
_refine_diff_density_rms 0.057
_refine_ls_extinction_method none
_refine_ls_goodness_of_fit_ref 1.010
_refine_ls_hydrogen_treatment mixed
_refine_ls_matrix_type full
_refine_ls_number_parameters 587
_refine_ls_number_reflns 9325
_refine_ls_number_restraints 0
_refine_ls_restrained_S_all 1.010
_refine_ls_R_factor_all 0.1073
_refine_ls_R_factor_gt 0.0621
_refine_ls_shift/su_max 0.000
_refine_ls_shift/su_mean 0.000
_refine_ls_structure_factor_coef Fsqd
_refine_ls_weighting_details 'calc w=1/[\s^2^(Fo^2^)+(0.0543P)^2^+0.0000P] where P=(Fo^2^+2Fc^2^)/3'
_refine_ls_weighting_scheme calc
_refine_ls_wR_factor_gt 0.1371
_refine_ls_wR_factor_ref 0.1670
_reflns_number_gt 5859
_reflns_number_total 9325
_reflns_threshold_expression >2sigma(I)
_cod_data_source_file ja8b11393_si_004.cif
_cod_data_source_block cu-2934
_cod_original_cell_volume 2383.8(2)
_cod_database_code 4133585
_olex2_refinement_description
;
1. Fixed Uiso
 At 1.2 times of:
  All C(H) groups
 At 1.5 times of:
  All C(H,H,H) groups
2.a Aromatic/amide H refined with riding coordinates:
 C9(H9), C12(H12), C13(H13), C19(H19), C21(H21), C23(H23), C25(H25), C28(H28),
 C29(H29), C32(H32), C34(H34), C35(H35), C38(H38), C39(H39), C40(H40), C42(H42),
  C46(H46), C47(H47), C49(H49), C50(H50), C52(H52), C53(H53), C55(H55), C59(H59)
2.b Idealised Me refined as rotating group:
 C27(H27A,H27B,H27C), C30(H30A,H30B,H30C), C31(H31A,H31B,H31C), C41(H41A,H41B,
 H41C), C43(H43A,H43B,H43C), C44(H44A,H44B,H44C), C45(H45A,H45B,H45C), C48(H48A,
 H48B,H48C), C56(H56A,H56B,H56C), C57(H57A,H57B,H57C), C58(H58A,H58B,H58C),
 C60(H60A,H60B,H60C)
;
_olex2_submission_special_instructions 'No special instructions were received'

loop_
_space_group_symop_id
_space_group_symop_operation_xyz
1 'x, y, z'
2 '-x, -y, -z'

loop_
_atom_site_label
_atom_site_type_symbol
_atom_site_fract_x
_atom_site_fract_y
_atom_site_fract_z
_atom_site_U_iso_or_equiv
_atom_site_adp_type
_atom_site_occupancy
_atom_site_calc_flag
_atom_site_refinement_flags_posn
Si1 Si 0.06899(8) 0.51424(7) 0.26172(4) 0.02713(19) Uani 1 d .
Si2 Si -0.10625(8) 0.67816(7) 0.19788(4) 0.02749(19) Uani 1 d .
N1 N 0.0619(2) 0.3807(2) 0.30654(13) 0.0282(5) Uani 1 d .
N2 N -0.2939(2) 0.6955(2) 0.27419(13) 0.0305(6) Uani 1 d .
C3 C 0.1019(3) 0.5969(3) 0.32209(16) 0.0283(6) Uani 1 d .
N4 N -0.2785(2) 0.7368(2) 0.15771(13) 0.0307(6) Uani 1 d .
C5 C 0.0405(3) 0.6407(3) 0.13279(15) 0.0285(6) Uani 1 d .
C6 C 0.0317(3) 0.7196(3) 0.29943(15) 0.0273(6) Uani 1 d .
N7 N 0.2865(3) 0.3521(2) 0.31352(14) 0.0327(6) Uani 1 d .
C8 C -0.0694(3) 0.7795(2) 0.24072(15) 0.0267(6) Uani 1 d .
C9 C -0.1294(3) 0.8978(3) 0.22613(16) 0.0322(7) Uani 1 d .
H9 H -0.1938 0.9368 0.1876 0.039 Uiso 1 calc R
C10 C 0.1372(3) 0.5416(3) 0.17062(16) 0.0298(6) Uani 1 d .
C11 C -0.3629(3) 0.7508(3) 0.21429(17) 0.0311(7) Uani 1 d .
C12 C -0.0975(3) 0.9631(3) 0.26721(17) 0.0346(7) Uani 1 d .
H12 H -0.1398 1.0427 0.2554 0.041 Uiso 1 calc R
C13 C 0.1778(3) 0.5535(3) 0.38739(17) 0.0356(7) Uani 1 d .
H13 H 0.2183 0.4744 0.4048 0.043 Uiso 1 calc R
C14 C 0.0563(3) 0.7864(3) 0.34031(16) 0.0304(7) Uani 1 d .
C15 C 0.2185(3) 0.2094(3) 0.39815(16) 0.0308(7) Uani 1 d .
C16 C -0.0041(3) 0.9066(3) 0.32384(17) 0.0360(7) Uani 1 d .
C17 C 0.2734(3) 0.4792(3) 0.14367(16) 0.0328(7) Uani 1 d .
C18 C -0.5103(3) 0.8327(3) 0.20305(16) 0.0325(7) Uani 1 d .
C19 C 0.1666(3) 0.2307(3) 0.46219(17) 0.0356(7) Uani 1 d .
H19 H 0.1131 0.3052 0.4648 0.043 Uiso 1 calc R
C20 C -0.3425(3) 0.7025(3) 0.34617(17) 0.0368(7) Uani 1 d .
C21 C 0.1971(4) 0.6233(3) 0.42906(17) 0.0415(8) Uani 1 d .
H21 H 0.2472 0.5900 0.4727 0.050 Uiso 1 calc R
C22 C -0.0379(3) 0.3309(3) 0.29148(17) 0.0330(7) Uani 1 d .
C23 C 0.2965(3) 0.0982(3) 0.39461(19) 0.0377(7) Uani 1 d .
H23 H 0.3307 0.0831 0.3518 0.045 Uiso 1 calc R
C24 C 0.0651(3) 0.7010(3) 0.06158(16) 0.0352(7) Uani 1 d .
C25 C -0.6185(3) 0.7949(3) 0.21176(17) 0.0391(8) Uani 1 d .
H25 H -0.5999 0.7169 0.2252 0.047 Uiso 1 calc R
C26 C 0.1956(3) 0.3112(3) 0.33751(16) 0.0296(6) Uani 1 d .
C27 C -0.1001(3) 0.2868(3) 0.35889(18) 0.0413(8) Uani 1 d .
H27A H -0.0298 0.2205 0.3884 0.062 Uiso 1 calc GR
H27B H -0.1733 0.2666 0.3462 0.062 Uiso 1 calc GR
H27C H -0.1362 0.3456 0.3843 0.062 Uiso 1 calc GR
C28 C 0.3085(3) 0.3666(3) 0.14187(17) 0.0388(8) Uani 1 d .
H28 H 0.2488 0.3305 0.1592 0.047 Uiso 1 calc R
C29 C 0.3645(3) 0.5309(3) 0.11944(18) 0.0411(8) Uani 1 d .
H29 H 0.3430 0.6066 0.1206 0.049 Uiso 1 calc R
C30 C -0.1562(3) 0.4232(3) 0.24107(18) 0.0381(8) Uani 1 d .
H30A H -0.2032 0.4853 0.2629 0.057 Uiso 1 calc GR
H30B H -0.2199 0.3915 0.2308 0.057 Uiso 1 calc GR
H30C H -0.1202 0.4511 0.1978 0.057 Uiso 1 calc GR
C31 C 0.0336(3) 0.2344(3) 0.25450(18) 0.0397(8) Uani 1 d .
H31A H 0.0711 0.2632 0.2121 0.060 Uiso 1 calc GR
H31B H -0.0323 0.2059 0.2425 0.060 Uiso 1 calc GR
H31C H 0.1067 0.1735 0.2857 0.060 Uiso 1 calc GR
C32 C -0.5399(3) 0.9491(3) 0.18428(18) 0.0415(8) Uani 1 d .
H32 H -0.4684 0.9750 0.1784 0.050 Uiso 1 calc R
C33 C -0.3219(3) 0.7556(3) 0.08113(17) 0.0417(8) Uani 1 d .
C34 C 0.0750(4) 0.8076(3) 0.0514(2) 0.0447(9) Uani 1 d .
H34 H 0.0626 0.8423 0.0891 0.054 Uiso 1 calc R
C35 C 0.1944(4) 0.1414(3) 0.52189(18) 0.0453(9) Uani 1 d .
H35 H 0.1598 0.1556 0.5648 0.054 Uiso 1 calc R
C36 C 0.1410(4) 0.7393(3) 0.40397(18) 0.0386(8) Uani 1 d .
C37 C 0.4339(3) 0.3103(3) 0.33913(18) 0.0390(8) Uani 1 d .
C38 C 0.0831(3) 0.6525(3) 0.00381(17) 0.0425(8) Uani 1 d .
H38 H 0.0782 0.5813 0.0093 0.051 Uiso 1 calc R
C39 C 0.3236(4) 0.0094(3) 0.4549(2) 0.0451(9) Uani 1 d .
H39 H 0.3762 -0.0655 0.4526 0.054 Uiso 1 calc R
C40 C -0.7533(3) 0.8738(4) 0.20039(18) 0.0464(9) Uani 1 d .
H40 H -0.8255 0.8486 0.2056 0.056 Uiso 1 calc R
C41 C -0.2124(3) 0.6324(3) 0.39663(17) 0.0397(8) Uani 1 d .
H41A H -0.1710 0.5565 0.3894 0.060 Uiso 1 calc GR
H41B H -0.2373 0.6282 0.4449 0.060 Uiso 1 calc GR
H41C H -0.1476 0.6688 0.3871 0.060 Uiso 1 calc GR
C42 C 0.2732(4) 0.0315(3) 0.5178(2) 0.0488(9) Uani 1 d .
H42 H 0.2925 -0.0285 0.5582 0.059 Uiso 1 calc R
C43 C -0.2386(4) 0.6450(4) 0.0586(2) 0.0507(10) Uani 1 d .
H43A H -0.1420 0.6232 0.0698 0.076 Uiso 1 calc GR
H43B H -0.2546 0.6574 0.0084 0.076 Uiso 1 calc GR
H43C H -0.2670 0.5851 0.0835 0.076 Uiso 1 calc GR
C44 C 0.4641(3) 0.2720(3) 0.42026(17) 0.0425(8) Uani 1 d .
H44A H 0.4074 0.3326 0.4412 0.064 Uiso 1 calc GR
H44B H 0.5598 0.2543 0.4313 0.064 Uiso 1 calc GR
H44C H 0.4440 0.2052 0.4388 0.064 Uiso 1 calc GR
C45 C 0.5220(4) 0.2124(4) 0.3060(2) 0.0533(10) Uani 1 d .
H45A H 0.5008 0.1463 0.3253 0.080 Uiso 1 calc GR
H45B H 0.6181 0.1939 0.3164 0.080 Uiso 1 calc GR
H45C H 0.5023 0.2358 0.2555 0.080 Uiso 1 calc GR
C46 C -0.7819(4) 0.9896(4) 0.1814(2) 0.0550(11) Uani 1 d .
H46 H -0.8731 1.0421 0.1736 0.066 Uiso 1 calc R
C47 C 0.4882(4) 0.4702(4) 0.0933(2) 0.0531(10) Uani 1 d .
H47 H 0.5495 0.5053 0.0775 0.064 Uiso 1 calc R
C48 C -0.2938(4) 0.8578(4) 0.03787(19) 0.0593(12) Uani 1 d .
H48A H -0.3496 0.9252 0.0530 0.089 Uiso 1 calc GR
H48B H -0.3162 0.8688 -0.0115 0.089 Uiso 1 calc GR
H48C H -0.1979 0.8437 0.0448 0.089 Uiso 1 calc GR
C49 C 0.4310(4) 0.3057(3) 0.11476(19) 0.0494(9) Uani 1 d .
H49 H 0.4522 0.2304 0.1129 0.059 Uiso 1 calc R
C50 C 0.5206(4) 0.3587(4) 0.0906(2) 0.0551(11) Uani 1 d .
H50 H 0.6031 0.3190 0.0725 0.066 Uiso 1 calc R
C51 C 0.1425(5) 0.8350(4) 0.4333(2) 0.0508(10) Uani 1 d .
C52 C 0.1083(4) 0.7089(4) -0.06158(19) 0.0586(12) Uani 1 d .
H52 H 0.1183 0.6761 -0.0999 0.070 Uiso 1 calc R
C53 C -0.6762(4) 1.0272(3) 0.1742(2) 0.0519(10) Uani 1 d .
H53 H -0.6957 1.1054 0.1625 0.062 Uiso 1 calc R
C54 C 0.0516(5) 0.9464(3) 0.3786(2) 0.0488(9) Uani 1 d .
C55 C 0.1187(4) 0.8128(4) -0.0705(2) 0.0630(13) Uani 1 d .
H55 H 0.1364 0.8498 -0.1147 0.076 Uiso 1 calc R
C56 C 0.4747(4) 0.4128(4) 0.3108(2) 0.0545(11) Uani 1 d .
H56A H 0.4642 0.4340 0.2599 0.082 Uiso 1 calc GR
H56B H 0.5692 0.3924 0.3258 0.082 Uiso 1 calc GR
H56C H 0.4162 0.4763 0.3289 0.082 Uiso 1 calc GR
C57 C -0.4030(4) 0.8241(3) 0.35450(19) 0.0549(10) Uani 1 d .
H57A H -0.3454 0.8635 0.3334 0.082 Uiso 1 calc GR
H57B H -0.4080 0.8230 0.4040 0.082 Uiso 1 calc GR
H57C H -0.4941 0.8629 0.3313 0.082 Uiso 1 calc GR
C58 C -0.4742(4) 0.7778(4) 0.0677(2) 0.0566(11) Uani 1 d .
H58A H -0.4969 0.7206 0.1006 0.085 Uiso 1 calc GR
H58B H -0.4898 0.7744 0.0201 0.085 Uiso 1 calc GR
H58C H -0.5313 0.8523 0.0739 0.085 Uiso 1 calc GR
C59 C 0.1031(4) 0.8617(4) -0.0145(2) 0.0594(12) Uani 1 d .
H59 H 0.1113 0.9318 -0.0205 0.071 Uiso 1 calc R
C60 C -0.4438(4) 0.6433(5) 0.3662(2) 0.0670(14) Uani 1 d .
H60A H -0.5305 0.6892 0.3395 0.100 Uiso 1 calc GR
H60B H -0.4577 0.6342 0.4160 0.100 Uiso 1 calc GR
H60C H -0.4068 0.5694 0.3558 0.100 Uiso 1 calc GR
H54A H 0.107(4) 0.982(3) 0.3527(18) 0.039(10) Uiso 1 d .
H54B H -0.032(4) 1.005(4) 0.398(2) 0.059(12) Uiso 1 d .
H51A H 0.096(4) 0.840(4) 0.476(2) 0.060(13) Uiso 1 d .
H51B H 0.236(5) 0.824(4) 0.440(2) 0.068(14) Uiso 1 d .

loop_
_atom_site_aniso_label
_atom_site_aniso_U_11
_atom_site_aniso_U_22
_atom_site_aniso_U_33
_atom_site_aniso_U_23
_atom_site_aniso_U_13
_atom_site_aniso_U_12
Si1 0.0228(4) 0.0267(4) 0.0299(4) -0.0054(3) 0.0016(3) -0.0084(3)
Si2 0.0218(4) 0.0290(4) 0.0284(4) -0.0054(3) -0.0003(3) -0.0071(3)
N1 0.0203(11) 0.0278(13) 0.0347(14) -0.0036(11) -0.0020(10) -0.0096(10)
N2 0.0242(12) 0.0339(14) 0.0321(13) -0.0086(11) 0.0058(10) -0.0098(11)
C3 0.0206(13) 0.0283(15) 0.0338(16) -0.0038(12) 0.0013(11) -0.0094(12)
N4 0.0233(12) 0.0399(15) 0.0273(13) -0.0084(11) 0.0014(10) -0.0103(11)
C5 0.0279(15) 0.0344(16) 0.0252(15) -0.0098(12) 0.0046(11) -0.0130(13)
C6 0.0260(14) 0.0304(15) 0.0281(15) -0.0047(12) 0.0054(11) -0.0154(12)
N7 0.0255(13) 0.0329(14) 0.0363(14) -0.0034(11) -0.0018(10) -0.0104(11)
C8 0.0228(14) 0.0284(15) 0.0291(15) -0.0047(12) 0.0056(11) -0.0121(12)
C9 0.0273(15) 0.0348(17) 0.0304(16) -0.0026(13) 0.0022(12) -0.0109(13)
C10 0.0269(15) 0.0333(16) 0.0305(16) -0.0087(13) 0.0020(12) -0.0125(13)
C11 0.0231(14) 0.0336(16) 0.0387(17) -0.0082(13) 0.0012(12) -0.0136(13)
C12 0.0350(17) 0.0274(16) 0.0415(18) -0.0063(14) 0.0079(14) -0.0140(14)
C13 0.0332(16) 0.0346(17) 0.0371(18) -0.0017(14) -0.0039(13) -0.0147(14)
C14 0.0313(15) 0.0347(17) 0.0281(15) -0.0056(13) 0.0027(12) -0.0174(14)
C15 0.0246(14) 0.0306(16) 0.0341(16) -0.0025(13) -0.0029(12) -0.0101(13)
C16 0.0416(18) 0.0336(17) 0.0374(17) -0.0082(14) 0.0094(14) -0.0203(15)
C17 0.0243(15) 0.0386(17) 0.0302(16) -0.0086(14) 0.0012(12) -0.0066(13)
C18 0.0246(15) 0.0391(18) 0.0302(16) -0.0093(14) 0.0023(12) -0.0081(13)
C19 0.0313(16) 0.0427(19) 0.0355(17) -0.0104(15) 0.0010(13) -0.0168(15)
C20 0.0285(16) 0.047(2) 0.0336(17) -0.0084(15) 0.0042(13) -0.0139(15)
C21 0.047(2) 0.045(2) 0.0331(18) -0.0021(15) -0.0135(15) -0.0217(17)
C22 0.0247(15) 0.0343(17) 0.0414(18) -0.0063(14) -0.0020(13) -0.0145(13)
C23 0.0311(16) 0.0341(17) 0.0452(19) -0.0090(15) -0.0005(14) -0.0100(14)
C24 0.0248(15) 0.0417(18) 0.0295(16) -0.0026(14) -0.0006(12) -0.0061(14)
C25 0.0283(16) 0.052(2) 0.0360(18) -0.0074(15) 0.0005(13) -0.0158(15)
C26 0.0256(14) 0.0302(16) 0.0310(16) -0.0070(13) 0.0019(12) -0.0091(13)
C27 0.0319(17) 0.046(2) 0.049(2) -0.0062(16) 0.0018(14) -0.0216(16)
C28 0.0330(17) 0.0424(19) 0.0390(18) -0.0133(15) 0.0078(14) -0.0109(15)
C29 0.0300(17) 0.049(2) 0.0437(19) -0.0091(16) 0.0051(14) -0.0168(16)
C30 0.0288(16) 0.0358(17) 0.052(2) -0.0089(15) -0.0066(14) -0.0159(14)
C31 0.0369(18) 0.0369(18) 0.047(2) -0.0135(15) -0.0046(15) -0.0138(15)
C32 0.0324(17) 0.0427(19) 0.0438(19) -0.0083(16) 0.0024(14) -0.0099(15)
C33 0.0280(16) 0.060(2) 0.0316(17) -0.0127(16) -0.0026(13) -0.0098(16)
C34 0.0407(19) 0.0366(19) 0.046(2) -0.0023(16) 0.0071(15) -0.0087(16)
C35 0.043(2) 0.056(2) 0.0354(19) -0.0043(17) -0.0023(15) -0.0217(18)
C36 0.0436(19) 0.0419(19) 0.0361(18) -0.0075(15) -0.0011(14) -0.0238(16)
C37 0.0224(15) 0.050(2) 0.0388(18) -0.0014(16) -0.0045(13) -0.0133(15)
C38 0.0320(17) 0.059(2) 0.0314(17) -0.0121(16) 0.0049(13) -0.0123(17)
C39 0.0375(18) 0.0308(18) 0.058(2) -0.0002(16) -0.0085(16) -0.0089(15)
C40 0.0262(16) 0.069(3) 0.041(2) -0.0133(18) 0.0047(14) -0.0163(17)
C41 0.0399(18) 0.045(2) 0.0315(17) -0.0087(15) 0.0029(14) -0.0136(16)
C42 0.047(2) 0.044(2) 0.047(2) 0.0071(17) -0.0082(17) -0.0182(18)
C43 0.0319(18) 0.075(3) 0.049(2) -0.031(2) -0.0015(15) -0.0145(18)
C44 0.0251(16) 0.051(2) 0.043(2) -0.0041(16) -0.0068(14) -0.0095(15)
C45 0.0278(17) 0.071(3) 0.051(2) -0.013(2) 0.0002(15) -0.0098(18)
C46 0.0288(18) 0.062(3) 0.055(2) -0.012(2) 0.0021(16) 0.0007(18)
C47 0.0327(19) 0.074(3) 0.052(2) -0.012(2) 0.0148(16) -0.023(2)
C48 0.048(2) 0.071(3) 0.0329(19) 0.0113(19) 0.0012(16) -0.010(2)
C49 0.043(2) 0.049(2) 0.047(2) -0.0202(18) 0.0094(16) -0.0029(17)
C50 0.0308(19) 0.071(3) 0.049(2) -0.018(2) 0.0108(16) -0.0035(19)
C51 0.065(3) 0.051(2) 0.046(2) -0.0102(18) -0.008(2) -0.032(2)
C52 0.039(2) 0.083(3) 0.0314(19) 0.000(2) 0.0035(15) -0.008(2)
C53 0.041(2) 0.037(2) 0.062(2) -0.0075(18) 0.0013(17) -0.0012(17)
C54 0.067(3) 0.041(2) 0.048(2) -0.0090(17) 0.0010(19) -0.032(2)
C55 0.042(2) 0.077(3) 0.037(2) 0.013(2) 0.0111(16) -0.005(2)
C56 0.0335(19) 0.073(3) 0.057(2) 0.007(2) -0.0053(16) -0.034(2)
C57 0.052(2) 0.061(3) 0.0355(19) -0.0165(18) 0.0028(16) -0.002(2)
C58 0.0333(19) 0.091(3) 0.041(2) -0.027(2) -0.0013(15) -0.014(2)
C59 0.052(2) 0.047(2) 0.058(3) 0.008(2) 0.0155(19) -0.0102(19)
C60 0.054(2) 0.117(4) 0.045(2) -0.010(2) 0.0078(18) -0.056(3)

loop_
_atom_type_symbol
_atom_type_description
_atom_type_scat_dispersion_real
_atom_type_scat_dispersion_imag
_atom_type_scat_source
C C 0.0181 0.0091 'International Tables Vol C Tables 4.2.6.8 and 6.1.1.4'
H H 0.0000 0.0000 'International Tables Vol C Tables 4.2.6.8 and 6.1.1.4'
N N 0.0311 0.0180 'International Tables Vol C Tables 4.2.6.8 and 6.1.1.4'
Si Si 0.2541 0.3302 'International Tables Vol C Tables 4.2.6.8 and 6.1.1.4'

loop_
_geom_angle_atom_site_label_1
_geom_angle_atom_site_label_2
_geom_angle_atom_site_label_3
_geom_angle
N1 Si1 Si2 128.82(9)
N1 Si1 C3 114.57(13)
N1 Si1 C10 123.71(14)
C3 Si1 Si2 90.97(9)
C3 Si1 C10 113.90(13)
C10 Si1 Si2 76.21(10)
N4 Si2 Si1 145.10(10)
N4 Si2 C5 115.13(12)
N4 Si2 C8 112.74(13)
C5 Si2 Si1 74.76(9)
C8 Si2 Si1 95.64(9)
C8 Si2 C5 103.62(13)
C22 N1 Si1 127.78(19)
C26 N1 Si1 105.81(18)
C26 N1 C22 121.9(2)
C11 N2 C20 127.4(3)
C6 C3 Si1 115.2(2)
C13 C3 Si1 128.1(2)
C13 C3 C6 116.5(3)
C11 N4 Si2 104.43(19)
C11 N4 C33 127.5(2)
C33 N4 Si2 127.8(2)
C10 C5 Si2 103.4(2)
C10 C5 C24 122.0(3)
C24 C5 Si2 134.3(2)
C8 C6 C3 124.9(3)
C14 C6 C3 118.1(3)
C14 C6 C8 116.8(3)
C26 N7 C37 128.4(3)
C6 C8 Si2 111.9(2)
C9 C8 Si2 129.8(2)
C9 C8 C6 118.2(3)
C8 C9 C12 123.4(3)
C5 C10 Si1 105.5(2)
C5 C10 C17 123.8(3)
C17 C10 Si1 130.4(2)
N2 C11 N4 111.5(3)
N2 C11 C18 126.8(3)
N4 C11 C18 121.2(3)
C16 C12 C9 118.6(3)
C3 C13 C21 123.9(3)
C6 C14 C36 123.4(3)
C16 C14 C6 124.0(3)
C16 C14 C36 112.6(3)
C19 C15 C26 117.1(3)
C23 C15 C19 119.5(3)
C23 C15 C26 123.2(3)
C12 C16 C14 118.9(3)
C12 C16 C54 133.0(3)
C14 C16 C54 108.1(3)
C28 C17 C10 118.9(3)
C28 C17 C29 118.7(3)
C29 C17 C10 122.4(3)
C25 C18 C11 121.7(3)
C32 C18 C11 119.0(3)
C32 C18 C25 119.3(3)
C35 C19 C15 120.0(3)
N2 C20 C41 104.8(2)
N2 C20 C57 112.7(3)
N2 C20 C60 111.3(3)
C57 C20 C41 109.5(3)
C57 C20 C60 111.3(3)
C60 C20 C41 106.9(3)
C36 C21 C13 119.0(3)
N1 C22 C27 112.2(3)
N1 C22 C30 109.1(2)
N1 C22 C31 109.9(3)
C30 C22 C27 107.8(3)
C30 C22 C31 107.5(3)
C31 C22 C27 110.2(3)
C15 C23 C39 119.9(3)
C34 C24 C5 120.5(3)
C38 C24 C5 121.5(3)
C38 C24 C34 118.0(3)
C40 C25 C18 119.7(4)
N1 C26 C15 120.4(2)
N7 C26 N1 113.0(3)
N7 C26 C15 126.2(3)
C17 C28 C49 121.5(3)
C17 C29 C47 120.2(4)
C18 C32 C53 120.1(3)
N4 C33 C43 107.3(3)
N4 C33 C48 108.1(3)
N4 C33 C58 114.4(3)
C43 C33 C58 105.9(3)
C48 C33 C43 112.4(3)
C48 C33 C58 108.8(3)
C59 C34 C24 120.4(4)
C42 C35 C19 119.8(4)
C14 C36 C51 108.8(3)
C21 C36 C14 118.6(3)
C21 C36 C51 132.5(3)
N7 C37 C44 116.0(3)
N7 C37 C45 109.6(3)
N7 C37 C56 104.7(3)
C45 C37 C44 109.4(3)
C56 C37 C44 108.1(3)
C56 C37 C45 108.7(3)
C52 C38 C24 120.6(4)
C42 C39 C23 120.1(4)
C46 C40 C25 120.6(3)
C39 C42 C35 120.6(3)
C53 C46 C40 119.9(3)
C50 C47 C29 120.5(4)
C50 C49 C28 119.1(4)
C47 C50 C49 120.0(3)
C36 C51 C54 105.0(3)
C55 C52 C38 120.7(4)
C46 C53 C32 120.2(4)
C16 C54 C51 105.3(3)
C59 C55 C52 119.9(4)
C55 C59 C34 120.4(4)

loop_
_geom_bond_atom_site_label_1
_geom_bond_atom_site_label_2
_geom_bond_distance
Si1 Si2 2.3139(11)
Si1 N1 1.780(2)
Si1 C3 1.892(3)
Si1 C10 1.895(3)
Si2 N4 1.793(2)
Si2 C5 1.950(3)
Si2 C8 1.880(3)
N1 C22 1.498(4)
N1 C26 1.405(4)
N2 C11 1.286(4)
N2 C20 1.485(4)
C3 C6 1.441(4)
C3 C13 1.395(4)
N4 C11 1.392(4)
N4 C33 1.507(4)
C5 C10 1.353(4)
C5 C24 1.488(4)
C6 C8 1.434(4)
C6 C14 1.406(4)
N7 C26 1.287(4)
N7 C37 1.489(4)
C8 C9 1.383(4)
C9 C12 1.429(5)
C10 C17 1.497(4)
C11 C18 1.491(4)
C12 C16 1.359(5)
C13 C21 1.425(5)
C14 C16 1.404(4)
C14 C36 1.411(4)
C15 C19 1.389(4)
C15 C23 1.382(5)
C15 C26 1.495(4)
C16 C54 1.511(5)
C17 C28 1.380(5)
C17 C29 1.381(4)
C18 C25 1.394(4)
C18 C32 1.383(5)
C19 C35 1.380(4)
C20 C41 1.538(4)
C20 C57 1.512(5)
C20 C60 1.530(5)
C21 C36 1.362(5)
C22 C27 1.532(4)
C22 C30 1.523(4)
C22 C31 1.528(5)
C23 C39 1.384(5)
C24 C34 1.400(5)
C24 C38 1.391(5)
C25 C40 1.380(5)
C28 C49 1.391(5)
C29 C47 1.390(5)
C32 C53 1.389(5)
C33 C43 1.531(5)
C33 C48 1.523(5)
C33 C58 1.533(5)
C34 C59 1.390(5)
C35 C42 1.372(5)
C36 C51 1.498(5)
C37 C44 1.540(4)
C37 C45 1.533(5)
C37 C56 1.532(5)
C38 C52 1.381(5)
C39 C42 1.367(5)
C40 C46 1.378(6)
C46 C53 1.368(5)
C47 C50 1.374(6)
C49 C50 1.379(6)
C51 C54 1.553(6)
C52 C55 1.370(6)
C55 C59 1.365(6)
